data_4518512
loop_
_publ_author_name
'Massie, Allyssa A.'
'Schremmer, Claudia'
'R\"uter, Isabelle'
'Dechert, Sebastian'
'Siewert, Inke'
'Meyer, Franc'

_publ_section_title
;
 Selective Electrocatalytic CO2 Reduction to CO by an NHC-Based
 Organometallic Heme Analogue
;
_journal_name_full 'ACS Catalysis'
_journal_page_first 3257
_journal_page_last 3267
_journal_paper_doi 10.1021/acscatal.0c04518
_journal_year 2021
_chemical_formula_moiety 'C28 H36 Fe N8 O2 2+, 2(C F3 O3 S -), C H2 Cl2'
_chemical_formula_sum 'C31 H38 Cl2 F6 Fe N8 O8 S2'
_chemical_formula_weight 955.56
_space_group_crystal_system monoclinic
_space_group_IT_number 14
_space_group_name_Hall '-P 2yn'
_space_group_name_H-M_alt 'P 1 21/n 1'
_atom_sites_solution_hydrogens geom
_audit_creation_method SHELXL-2018/3
_cell_angle_alpha 90
_cell_angle_beta 90.538(3)
_cell_angle_gamma 90
_cell_formula_units_Z 4
_cell_length_a 13.5494(5)
_cell_length_b 14.2148(3)
_cell_length_c 23.1891(8)
_cell_measurement_reflns_used 53542
_cell_measurement_temperature 133(2)
_cell_measurement_theta_max 26.905
_cell_measurement_theta_min 1.680
_cell_volume 4466.1(2)
_computing_cell_refinement 'X-AREA (Stoe & Cie, 2015)'
_computing_data_collection 'X-AREA (Stoe & Cie, 2015)'
_computing_data_reduction 'X-AREA (Stoe & Cie, 2015)'
_computing_molecular_graphics 'DIAMOND (Brandenburg, 2012)'
_computing_publication_material 'SHELXL-2018/3 (Sheldrick, 2018)'
_computing_structure_refinement 'SHELXL-2018/3 (Sheldrick, 2018)'
_computing_structure_solution 'SHELXT-2018/2 (Sheldrick, 2018)'
_diffrn_ambient_temperature 133(2)
_diffrn_measured_fraction_theta_full 1.000
_diffrn_measured_fraction_theta_max 0.987
_diffrn_measurement_device_type 'Stoe IPDS II'
_diffrn_measurement_method \w
_diffrn_radiation_type MoK\a
_diffrn_radiation_wavelength 0.71073
_diffrn_reflns_av_R_equivalents 0.1274
_diffrn_reflns_av_unetI/netI 0.0926
_diffrn_reflns_Laue_measured_fraction_full 1.000
_diffrn_reflns_Laue_measured_fraction_max 0.987
_diffrn_reflns_limit_h_max 15
_diffrn_reflns_limit_h_min -17
_diffrn_reflns_limit_k_max 17
_diffrn_reflns_limit_k_min -18
_diffrn_reflns_limit_l_max 29
_diffrn_reflns_limit_l_min -29
_diffrn_reflns_number 53542
_diffrn_reflns_point_group_measured_fraction_full 1.000
_diffrn_reflns_point_group_measured_fraction_max 0.987
_diffrn_reflns_theta_full 25.242
_diffrn_reflns_theta_max 26.905
_diffrn_reflns_theta_min 1.680
_diffrn_source 'fine-focus sealed tube'
_exptl_absorpt_coefficient_mu 0.628
_exptl_absorpt_correction_T_max 0.9766
_exptl_absorpt_correction_T_min 0.9112
_exptl_absorpt_correction_type numerical
_exptl_absorpt_process_details 'X-RED (Stoe & Cie, 2015)'
_exptl_crystal_colour colorless
_exptl_crystal_density_diffrn 1.421
_exptl_crystal_description block
_exptl_crystal_F_000 1960
_exptl_crystal_size_max 0.320
_exptl_crystal_size_mid 0.080
_exptl_crystal_size_min 0.050
_refine_diff_density_max 0.802
_refine_diff_density_min -1.011
_refine_diff_density_rms 0.108
_refine_ls_extinction_method none
_refine_ls_goodness_of_fit_ref 1.035
_refine_ls_hydrogen_treatment constr
_refine_ls_matrix_type full
_refine_ls_number_parameters 531
_refine_ls_number_reflns 9514
_refine_ls_number_restraints 0
_refine_ls_restrained_S_all 1.035
_refine_ls_R_factor_all 0.1578
_refine_ls_R_factor_gt 0.0800
_refine_ls_shift/su_max 0.000
_refine_ls_shift/su_mean 0.000
_refine_ls_structure_factor_coef Fsqd
_refine_ls_weighting_details 'w=1/[\s^2^(Fo^2^)+(0.0683P)^2^+22.2863P] where P=(Fo^2^+2Fc^2^)/3'
_refine_ls_weighting_scheme calc
_refine_ls_wR_factor_gt 0.1699
_refine_ls_wR_factor_ref 0.2129
_reflns_Friedel_coverage 0.000
_reflns_number_gt 5330
_reflns_number_total 9514
_reflns_threshold_expression 'I > 2\s(I)'
_cod_data_source_file cs0c04518_si_002.cif
_cod_data_source_block 1CO2-cs-feco_sq
_cod_original_sg_symbol_H-M 'P 21/n'
_cod_database_code 4518512
_shelx_shelxl_version_number 2018/3
_shelx_space_group_comment
;
The symmetry employed for this shelxl refinement is uniquely defined
by the following loop, which should always be used as a source of
symmetry information in preference to the above space-group names.
They are only intended as comments.
;
_shelx_estimated_absorpt_t_min 0.824
_shelx_estimated_absorpt_t_max 0.969

loop_
_space_group_symop_operation_xyz
'x, y, z'
'-x+1/2, y+1/2, -z+1/2'
'-x, -y, -z'
'x-1/2, -y-1/2, z-1/2'

loop_
_atom_site_label
_atom_site_type_symbol
_atom_site_fract_x
_atom_site_fract_y
_atom_site_fract_z
_atom_site_U_iso_or_equiv
_atom_site_adp_type
_atom_site_occupancy
_atom_site_site_symmetry_order
_atom_site_calc_flag
_atom_site_refinement_flags_posn
_atom_site_refinement_flags_adp
_atom_site_refinement_flags_occupancy
_atom_site_disorder_assembly
_atom_site_disorder_group
Fe1 Fe 0.51047(6) 0.47997(6) 0.69762(3) 0.0217(2) Uani 1 1 d . . . . .
O1 O 0.4799(4) 0.2784(3) 0.7195(2) 0.0458(12) Uani 1 1 d . . . . .
O2 O 0.5581(3) 0.6751(3) 0.6659(2) 0.0399(11) Uani 1 1 d . . . . .
N1 N 0.4834(3) 0.4840(4) 0.8275(2) 0.0282(11) Uani 1 1 d . . . . .
N2 N 0.3989(3) 0.5888(3) 0.7841(2) 0.0254(10) Uani 1 1 d . . . . .
N3 N 0.3153(3) 0.5729(3) 0.69438(19) 0.0217(10) Uani 1 1 d . . . . .
N4 N 0.3110(3) 0.4518(3) 0.63985(19) 0.0220(10) Uani 1 1 d . . . . .
N5 N 0.5085(3) 0.4042(3) 0.5704(2) 0.0249(10) Uani 1 1 d . . . . .
N6 N 0.6483(3) 0.4551(3) 0.60012(19) 0.0237(10) Uani 1 1 d . . . . .
N7 N 0.7290(3) 0.4772(4) 0.6917(2) 0.0265(10) Uani 1 1 d . . . . .
N8 N 0.6948(3) 0.4431(3) 0.7785(2) 0.0247(10) Uani 1 1 d . . . . .
C1 C 0.4630(4) 0.5175(4) 0.7741(2) 0.0243(12) Uani 1 1 d . . . . .
C2 C 0.4330(4) 0.5339(5) 0.8699(3) 0.0346(15) Uani 1 1 d . . . . .
C3 C 0.3790(4) 0.6005(5) 0.8426(3) 0.0321(14) Uani 1 1 d . . . . .
C4 C 0.4439(5) 0.5132(6) 0.9329(3) 0.0473(18) Uani 1 1 d . . . . .
H4A H 0.406502 0.559527 0.955071 0.071 Uiso 1 1 calc R U . . .
H4B H 0.513816 0.516530 0.943969 0.071 Uiso 1 1 calc R U . . .
H4C H 0.418642 0.449988 0.940864 0.071 Uiso 1 1 calc R U . . .
C5 C 0.3103(5) 0.6737(5) 0.8645(3) 0.0404(16) Uani 1 1 d . . . . .
H5A H 0.316653 0.677958 0.906568 0.061 Uiso 1 1 calc R U . . .
H5B H 0.242373 0.656751 0.854101 0.061 Uiso 1 1 calc R U . . .
H5C H 0.326803 0.734579 0.847270 0.061 Uiso 1 1 calc R U . . .
C6 C 0.3496(4) 0.6399(4) 0.7376(2) 0.0292(13) Uani 1 1 d . . . . .
H6A H 0.292957 0.675640 0.752942 0.035 Uiso 1 1 calc R U . . .
H6B H 0.396078 0.685030 0.719944 0.035 Uiso 1 1 calc R U . . .
C7 C 0.3732(4) 0.5016(4) 0.6745(2) 0.0231(12) Uani 1 1 d . . . . .
C8 C 0.2191(4) 0.5682(4) 0.6728(2) 0.0270(13) Uani 1 1 d . . . . .
C9 C 0.2163(4) 0.4911(4) 0.6388(2) 0.0233(12) Uani 1 1 d . . . . .
C10 C 0.1402(4) 0.6368(4) 0.6894(3) 0.0300(13) Uani 1 1 d . . . . .
H10A H 0.082662 0.628670 0.664024 0.045 Uiso 1 1 calc R U . . .
H10B H 0.165481 0.701075 0.685722 0.045 Uiso 1 1 calc R U . . .
H10C H 0.120997 0.625418 0.729481 0.045 Uiso 1 1 calc R U . . .
C11 C 0.1309(4) 0.4483(4) 0.6069(3) 0.0309(14) Uani 1 1 d . . . . .
H11A H 0.078079 0.495012 0.602826 0.046 Uiso 1 1 calc R U . . .
H11B H 0.106432 0.393902 0.628413 0.046 Uiso 1 1 calc R U . . .
H11C H 0.152300 0.428072 0.568617 0.046 Uiso 1 1 calc R U . . .
C12 C 0.3384(4) 0.3658(4) 0.6102(3) 0.0270(13) Uani 1 1 d . . . . .
H12A H 0.277641 0.333225 0.597093 0.032 Uiso 1 1 calc R U . . .
H12B H 0.372910 0.323760 0.637868 0.032 Uiso 1 1 calc R U . . .
C13 C 0.4038(4) 0.3815(4) 0.5591(2) 0.0260(12) Uani 1 1 d . . . . .
H13A H 0.401408 0.324153 0.534946 0.031 Uiso 1 1 calc R U . . .
H13B H 0.375058 0.433382 0.535951 0.031 Uiso 1 1 calc R U . . .
C14 C 0.5527(4) 0.4437(4) 0.6176(2) 0.0229(12) Uani 1 1 d . . . . .
C15 C 0.5751(4) 0.3922(4) 0.5251(2) 0.0247(12) Uani 1 1 d . . . . .
C16 C 0.6631(4) 0.4232(4) 0.5439(2) 0.0269(13) Uani 1 1 d . . . . .
C17 C 0.5463(5) 0.3514(5) 0.4681(3) 0.0358(15) Uani 1 1 d . . . . .
H17A H 0.601201 0.357873 0.441186 0.054 Uiso 1 1 calc R U . . .
H17B H 0.488476 0.384931 0.452803 0.054 Uiso 1 1 calc R U . . .
H17C H 0.530168 0.284676 0.472843 0.054 Uiso 1 1 calc R U . . .
C18 C 0.7614(4) 0.4253(5) 0.5153(3) 0.0395(16) Uani 1 1 d . . . . .
H18A H 0.755165 0.399760 0.476213 0.059 Uiso 1 1 calc R U . . .
H18B H 0.808494 0.387250 0.537604 0.059 Uiso 1 1 calc R U . . .
H18C H 0.785160 0.490381 0.513388 0.059 Uiso 1 1 calc R U . . .
C19 C 0.7209(4) 0.5086(4) 0.6322(2) 0.0305(14) Uani 1 1 d . . . . .
H19A H 0.702481 0.575964 0.631521 0.037 Uiso 1 1 calc R U . . .
H19B H 0.785904 0.502146 0.613445 0.037 Uiso 1 1 calc R U . . .
C20 C 0.6513(4) 0.4644(4) 0.7268(2) 0.0256(13) Uani 1 1 d . . . . .
C21 C 0.8197(4) 0.4662(5) 0.7200(3) 0.0332(14) Uani 1 1 d . . . . .
C22 C 0.7984(4) 0.4458(4) 0.7747(3) 0.0313(14) Uani 1 1 d . . . . .
C23 C 0.9159(5) 0.4790(6) 0.6900(3) 0.052(2) Uani 1 1 d . . . . .
H23A H 0.970226 0.468451 0.717478 0.078 Uiso 1 1 calc R U . . .
H23B H 0.919904 0.543094 0.674720 0.078 Uiso 1 1 calc R U . . .
H23C H 0.920655 0.433754 0.658287 0.078 Uiso 1 1 calc R U . . .
C24 C 0.8654(5) 0.4251(6) 0.8247(3) 0.0467(18) Uani 1 1 d . . . . .
H24A H 0.934221 0.427563 0.812101 0.070 Uiso 1 1 calc R U . . .
H24B H 0.850976 0.362210 0.839789 0.070 Uiso 1 1 calc R U . . .
H24C H 0.855071 0.471934 0.855075 0.070 Uiso 1 1 calc R U . . .
C25 C 0.6547(4) 0.4250(5) 0.8356(3) 0.0376(16) Uani 1 1 d . . . . .
H25A H 0.668124 0.480822 0.860012 0.045 Uiso 1 1 calc R U . . .
H25B H 0.691457 0.371549 0.852747 0.045 Uiso 1 1 calc R U . . .
C26 C 0.5448(5) 0.4030(5) 0.8389(3) 0.0364(15) Uani 1 1 d . . . . .
H26A H 0.528539 0.353074 0.810619 0.044 Uiso 1 1 calc R U . . .
H26B H 0.529919 0.378499 0.877823 0.044 Uiso 1 1 calc R U . . .
C27 C 0.4890(4) 0.3577(5) 0.7118(2) 0.0288(13) Uani 1 1 d . . . . .
C28 C 0.5391(4) 0.6006(4) 0.6790(2) 0.0259(12) Uani 1 1 d . . . . .
S1 S 0.15503(13) 0.27548(12) 0.44906(7) 0.0392(4) Uani 1 1 d . . . . .
O11 O 0.1548(4) 0.1768(3) 0.4606(2) 0.0500(13) Uani 1 1 d . . . . .
O12 O 0.2197(4) 0.3308(4) 0.4846(2) 0.0514(13) Uani 1 1 d . . . . .
O13 O 0.1549(4) 0.2998(4) 0.3892(2) 0.0612(16) Uani 1 1 d . . . . .
C31 C 0.0335(6) 0.3122(6) 0.4729(4) 0.056(2) Uani 1 1 d . . . . .
F11 F 0.0184(3) 0.2907(4) 0.5275(2) 0.0770(16) Uani 1 1 d . . . . .
F12 F 0.0215(4) 0.4049(4) 0.4674(3) 0.096(2) Uani 1 1 d . . . . .
F13 F -0.0372(3) 0.2704(4) 0.4414(2) 0.0787(16) Uani 1 1 d . . . . .
S2 S 0.32118(12) 0.90305(11) 0.70601(7) 0.0344(4) Uani 1 1 d . . . . .
O21 O 0.4040(3) 0.8581(3) 0.7333(2) 0.0432(12) Uani 1 1 d . . . . .
O22 O 0.3320(4) 1.0028(3) 0.6969(2) 0.0547(14) Uani 1 1 d . . . . .
O23 O 0.2275(4) 0.8718(4) 0.7258(2) 0.0546(14) Uani 1 1 d . . . . .
C32 C 0.3269(5) 0.8568(5) 0.6327(3) 0.0398(16) Uani 1 1 d . . . . .
F21 F 0.3150(3) 0.7640(3) 0.63082(16) 0.0430(9) Uani 1 1 d . . . . .
F22 F 0.4143(4) 0.8742(4) 0.6081(2) 0.0739(15) Uani 1 1 d . . . . .
F23 F 0.2596(4) 0.8946(4) 0.5988(2) 0.0845(18) Uani 1 1 d . . . . .
C41 C 0.4580(9) 0.0822(9) 0.5697(6) 0.109(4) Uani 1 1 d . . . . .
H41A H 0.421437 0.060564 0.604007 0.131 Uiso 1 1 calc R U . . .
H41B H 0.496407 0.027885 0.555425 0.131 Uiso 1 1 calc R U . . .
Cl1 Cl 0.3741(3) 0.1113(3) 0.51815(18) 0.1268(12) Uani 1 1 d . . . . .
Cl2 Cl 0.5370(4) 0.1638(3) 0.5910(2) 0.1648(18) Uani 1 1 d . . . . .

loop_
_atom_site_aniso_label
_atom_site_aniso_U_11
_atom_site_aniso_U_22
_atom_site_aniso_U_33
_atom_site_aniso_U_23
_atom_site_aniso_U_13
_atom_site_aniso_U_12
Fe1 0.0215(4) 0.0233(4) 0.0204(4) 0.0014(3) 0.0019(3) 0.0005(3)
O1 0.058(3) 0.029(3) 0.050(3) 0.009(2) -0.002(2) -0.005(2)
O2 0.047(3) 0.026(2) 0.048(3) 0.007(2) 0.003(2) -0.007(2)
N1 0.024(2) 0.039(3) 0.021(2) -0.002(2) 0.0012(19) 0.002(2)
N2 0.022(2) 0.031(3) 0.023(2) -0.002(2) -0.0007(19) 0.003(2)
N3 0.019(2) 0.023(2) 0.024(2) -0.0008(19) 0.0014(19) 0.0021(19)
N4 0.018(2) 0.025(2) 0.023(2) -0.0013(19) 0.0002(19) -0.0049(19)
N5 0.029(3) 0.021(2) 0.025(3) 0.000(2) 0.004(2) 0.000(2)
N6 0.022(2) 0.032(3) 0.018(2) -0.0002(19) 0.0065(19) -0.001(2)
N7 0.018(2) 0.033(3) 0.028(3) 0.004(2) -0.0012(19) 0.001(2)
N8 0.018(2) 0.029(3) 0.027(3) 0.003(2) 0.000(2) 0.001(2)
C1 0.019(3) 0.031(3) 0.023(3) 0.002(2) 0.001(2) -0.002(2)
C2 0.030(3) 0.051(4) 0.023(3) -0.008(3) 0.005(3) -0.004(3)
C3 0.029(3) 0.040(4) 0.028(3) -0.009(3) 0.000(3) 0.001(3)
C4 0.051(4) 0.065(5) 0.026(3) -0.002(3) -0.001(3) 0.010(4)
C5 0.042(4) 0.045(4) 0.034(4) -0.017(3) 0.003(3) 0.005(3)
C6 0.032(3) 0.026(3) 0.029(3) -0.009(3) -0.005(3) 0.006(3)
C7 0.027(3) 0.023(3) 0.019(3) 0.004(2) 0.004(2) -0.003(2)
C8 0.019(3) 0.035(3) 0.027(3) 0.001(3) 0.003(2) 0.000(2)
C9 0.020(3) 0.030(3) 0.021(3) 0.001(2) 0.005(2) -0.003(2)
C10 0.024(3) 0.030(3) 0.036(3) -0.004(3) 0.002(3) -0.001(3)
C11 0.020(3) 0.041(4) 0.032(3) -0.006(3) -0.002(2) -0.005(3)
C12 0.025(3) 0.026(3) 0.030(3) -0.003(2) 0.000(2) -0.005(2)
C13 0.027(3) 0.031(3) 0.020(3) -0.007(2) -0.001(2) 0.000(2)
C14 0.025(3) 0.021(3) 0.022(3) 0.003(2) 0.006(2) 0.002(2)
C15 0.025(3) 0.031(3) 0.018(3) -0.003(2) 0.006(2) 0.004(2)
C16 0.031(3) 0.028(3) 0.022(3) 0.000(2) 0.009(2) 0.006(3)
C17 0.043(4) 0.037(4) 0.027(3) -0.007(3) 0.002(3) 0.002(3)
C18 0.028(3) 0.051(4) 0.040(4) 0.001(3) 0.014(3) 0.001(3)
C19 0.020(3) 0.039(4) 0.033(3) 0.006(3) 0.003(2) -0.003(3)
C20 0.021(3) 0.027(3) 0.029(3) 0.001(2) 0.004(2) 0.000(2)
C21 0.023(3) 0.039(4) 0.037(4) 0.004(3) 0.001(3) -0.001(3)
C22 0.020(3) 0.037(3) 0.037(4) 0.003(3) -0.008(3) 0.002(3)
C23 0.023(3) 0.088(6) 0.044(4) 0.016(4) 0.003(3) -0.005(4)
C24 0.032(4) 0.064(5) 0.044(4) 0.006(4) -0.008(3) 0.010(3)
C25 0.028(3) 0.057(4) 0.028(3) 0.011(3) 0.003(3) 0.009(3)
C26 0.039(4) 0.044(4) 0.027(3) 0.012(3) 0.009(3) 0.005(3)
C27 0.024(3) 0.039(4) 0.023(3) 0.000(3) 0.002(2) -0.003(3)
C28 0.023(3) 0.032(3) 0.023(3) -0.007(3) 0.000(2) 0.001(3)
S1 0.0471(10) 0.0378(9) 0.0326(9) -0.0056(7) -0.0048(7) -0.0095(8)
O11 0.074(4) 0.036(3) 0.040(3) -0.002(2) -0.006(3) -0.003(2)
O12 0.045(3) 0.056(3) 0.054(3) -0.025(3) -0.004(2) -0.009(2)
O13 0.093(4) 0.057(3) 0.033(3) 0.006(2) -0.002(3) -0.033(3)
C31 0.050(5) 0.055(5) 0.063(6) -0.018(4) -0.017(4) -0.001(4)
F11 0.052(3) 0.120(5) 0.060(3) -0.032(3) 0.013(2) -0.016(3)
F12 0.085(4) 0.064(3) 0.136(5) -0.023(3) -0.048(4) 0.036(3)
F13 0.047(3) 0.104(4) 0.084(4) -0.026(3) -0.026(3) -0.007(3)
S2 0.0413(9) 0.0297(8) 0.0324(9) -0.0033(7) 0.0035(7) -0.0007(7)
O21 0.050(3) 0.031(2) 0.048(3) -0.001(2) -0.013(2) -0.002(2)
O22 0.084(4) 0.029(3) 0.051(3) -0.006(2) 0.002(3) 0.000(2)
O23 0.043(3) 0.061(3) 0.059(3) -0.022(3) 0.021(2) -0.010(3)
C32 0.047(4) 0.037(4) 0.036(4) 0.004(3) -0.002(3) 0.006(3)
F21 0.060(2) 0.033(2) 0.036(2) -0.0064(17) 0.0081(18) -0.0015(18)
F22 0.095(4) 0.071(3) 0.056(3) -0.011(2) 0.037(3) -0.031(3)
F23 0.125(5) 0.079(4) 0.049(3) -0.009(3) -0.035(3) 0.047(3)
C41 0.100(9) 0.116(10) 0.111(10) -0.033(8) -0.033(8) 0.019(8)
Cl1 0.129(3) 0.110(3) 0.141(3) 0.006(2) -0.007(2) -0.002(2)
Cl2 0.208(5) 0.096(3) 0.191(5) -0.013(3) -0.020(4) -0.003(3)

loop_
_atom_type_symbol
_atom_type_description
_atom_type_scat_dispersion_real
_atom_type_scat_dispersion_imag
_atom_type_scat_source
C C 0.0033 0.0016 'International Tables Vol C Tables 4.2.6.8 and 6.1.1.4'
H H 0.0000 0.0000 'International Tables Vol C Tables 4.2.6.8 and 6.1.1.4'
N N 0.0061 0.0033 'International Tables Vol C Tables 4.2.6.8 and 6.1.1.4'
O O 0.0106 0.0060 'International Tables Vol C Tables 4.2.6.8 and 6.1.1.4'
F F 0.0171 0.0103 'International Tables Vol C Tables 4.2.6.8 and 6.1.1.4'
S S 0.1246 0.1234 'International Tables Vol C Tables 4.2.6.8 and 6.1.1.4'
Cl Cl 0.1484 0.1585 'International Tables Vol C Tables 4.2.6.8 and 6.1.1.4'
Fe Fe 0.3463 0.8444 'International Tables Vol C Tables 4.2.6.8 and 6.1.1.4'

loop_
_geom_angle_atom_site_label_1
_geom_angle_atom_site_label_2
_geom_angle_atom_site_label_3
_geom_angle
_geom_angle_site_symmetry_1
_geom_angle_site_symmetry_3
_geom_angle_publ_flag
C27 Fe1 C28 175.5(3) . . ?
C27 Fe1 C7 92.7(2) . . ?
C28 Fe1 C7 89.5(2) . . ?
C27 Fe1 C1 92.4(3) . . ?
C28 Fe1 C1 91.7(2) . . ?
C7 Fe1 C1 83.4(2) . . ?
C27 Fe1 C14 88.2(2) . . ?
C28 Fe1 C14 87.7(2) . . ?
C7 Fe1 C14 93.8(2) . . ?
C1 Fe1 C14 177.1(2) . . ?
C27 Fe1 C20 89.3(2) . . ?
C28 Fe1 C20 88.8(2) . . ?
C7 Fe1 C20 175.6(2) . . ?
C1 Fe1 C20 92.5(2) . . ?
C14 Fe1 C20 90.3(2) . . ?
C1 N1 C2 111.6(5) . . ?
C1 N1 C26 124.2(5) . . ?
C2 N1 C26 124.2(5) . . ?
C1 N2 C3 112.6(5) . . ?
C1 N2 C6 122.3(5) . . ?
C3 N2 C6 124.8(5) . . ?
C7 N3 C8 112.4(5) . . ?
C7 N3 C6 122.5(4) . . ?
C8 N3 C6 124.8(5) . . ?
C7 N4 C9 111.4(4) . . ?
C7 N4 C12 124.0(5) . . ?
C9 N4 C12 124.5(4) . . ?
C14 N5 C15 111.7(5) . . ?
C14 N5 C13 130.3(5) . . ?
C15 N5 C13 117.8(4) . . ?
C14 N6 C16 112.5(5) . . ?
C14 N6 C19 123.5(5) . . ?
C16 N6 C19 123.2(5) . . ?
C20 N7 C21 113.0(5) . . ?
C20 N7 C19 124.1(5) . . ?
C21 N7 C19 122.6(5) . . ?
C20 N8 C22 111.1(5) . . ?
C20 N8 C25 132.4(5) . . ?
C22 N8 C25 116.3(5) . . ?
N1 C1 N2 103.4(5) . . ?
N1 C1 Fe1 131.6(4) . . ?
N2 C1 Fe1 125.0(4) . . ?
C3 C2 N1 107.1(5) . . ?
C3 C2 C4 130.1(6) . . ?
N1 C2 C4 122.9(6) . . ?
C2 C3 N2 105.3(5) . . ?
C2 C3 C5 132.0(6) . . ?
N2 C3 C5 122.7(6) . . ?
N3 C6 N2 109.0(5) . . ?
N4 C7 N3 103.4(5) . . ?
N4 C7 Fe1 131.5(4) . . ?
N3 C7 Fe1 125.0(4) . . ?
C9 C8 N3 105.7(5) . . ?
C9 C8 C10 131.4(5) . . ?
N3 C8 C10 122.8(5) . . ?
C8 C9 N4 107.0(5) . . ?
C8 C9 C11 129.5(5) . . ?
N4 C9 C11 123.4(5) . . ?
N4 C12 C13 113.8(5) . . ?
N5 C13 C12 117.8(4) . . ?
N5 C14 N6 102.8(5) . . ?
N5 C14 Fe1 135.9(4) . . ?
N6 C14 Fe1 121.3(4) . . ?
C16 C15 N5 107.1(5) . . ?
C16 C15 C17 129.9(5) . . ?
N5 C15 C17 123.0(5) . . ?
C15 C16 N6 105.9(5) . . ?
C15 C16 C18 131.0(5) . . ?
N6 C16 C18 123.0(5) . . ?
N6 C19 N7 111.9(5) . . ?
N7 C20 N8 103.1(4) . . ?
N7 C20 Fe1 121.4(4) . . ?
N8 C20 Fe1 135.5(4) . . ?
C22 C21 N7 105.9(5) . . ?
C22 C21 C23 131.7(6) . . ?
N7 C21 C23 122.4(6) . . ?
C21 C22 N8 106.9(5) . . ?
C21 C22 C24 130.1(6) . . ?
N8 C22 C24 123.0(6) . . ?
N8 C25 C26 117.0(5) . . ?
N1 C26 C25 112.9(5) . . ?
O1 C27 Fe1 176.3(6) . . ?
O2 C28 Fe1 178.0(5) . . ?
O11 S1 O13 114.8(3) . . ?
O11 S1 O12 115.7(3) . . ?
O13 S1 O12 114.9(3) . . ?
O11 S1 C31 102.8(4) . . ?
O13 S1 C31 103.5(4) . . ?
O12 S1 C31 102.6(3) . . ?
F11 C31 F12 107.5(7) . . ?
F11 C31 F13 107.7(7) . . ?
F12 C31 F13 107.5(7) . . ?
F11 C31 S1 112.0(6) . . ?
F12 C31 S1 111.4(6) . . ?
F13 C31 S1 110.6(6) . . ?
O23 S2 O21 114.5(3) . . ?
O23 S2 O22 116.5(3) . . ?
O21 S2 O22 115.1(3) . . ?
O23 S2 C32 103.5(3) . . ?
O21 S2 C32 102.1(3) . . ?
O22 S2 C32 102.3(3) . . ?
F23 C32 F21 107.6(6) . . ?
F23 C32 F22 106.3(6) . . ?
F21 C32 F22 106.0(5) . . ?
F23 C32 S2 112.0(5) . . ?
F21 C32 S2 112.5(5) . . ?
F22 C32 S2 112.1(5) . . ?
Cl2 C41 Cl1 118.0(8) . . ?

loop_
_geom_bond_atom_site_label_1
_geom_bond_atom_site_label_2
_geom_bond_distance
_geom_bond_site_symmetry_2
_geom_bond_publ_flag
Fe1 C27 1.793(7) . ?
Fe1 C28 1.812(6) . ?
Fe1 C7 1.955(6) . ?
Fe1 C1 1.966(6) . ?
Fe1 C14 2.015(5) . ?
Fe1 C20 2.030(6) . ?
O1 C27 1.149(7) . ?
O2 C28 1.131(7) . ?
N1 C1 1.353(7) . ?
N1 C2 1.396(7) . ?
N1 C26 1.443(8) . ?
N2 C1 1.356(7) . ?
N2 C3 1.396(7) . ?
N2 C6 1.457(7) . ?
N3 C7 1.364(7) . ?
N3 C8 1.394(7) . ?
N3 C6 1.455(7) . ?
N4 C7 1.359(7) . ?
N4 C9 1.400(7) . ?
N4 C12 1.453(7) . ?
N5 C14 1.364(7) . ?
N5 C15 1.402(7) . ?
N5 C13 1.474(7) . ?
N6 C14 1.370(7) . ?
N6 C16 1.397(7) . ?
N6 C19 1.445(7) . ?
N7 C20 1.349(7) . ?
N7 C21 1.396(7) . ?
N7 C19 1.453(7) . ?
N8 C20 1.367(7) . ?
N8 C22 1.407(7) . ?
N8 C25 1.458(7) . ?
C2 C3 1.349(9) . ?
C2 C4 1.496(8) . ?
C3 C5 1.489(9) . ?
C8 C9 1.350(8) . ?
C8 C10 1.500(8) . ?
C9 C11 1.496(7) . ?
C12 C13 1.503(8) . ?
C15 C16 1.341(8) . ?
C15 C17 1.492(8) . ?
C16 C18 1.493(8) . ?
C21 C22 1.335(9) . ?
C21 C23 1.494(8) . ?
C22 C24 1.497(8) . ?
C25 C26 1.524(9) . ?
S1 O11 1.428(5) . ?
S1 O13 1.430(5) . ?
S1 O12 1.433(5) . ?
S1 C31 1.819(9) . ?
C31 F11 1.320(10) . ?
C31 F12 1.333(9) . ?
C31 F13 1.339(8) . ?
S2 O23 1.425(5) . ?
S2 O21 1.434(5) . ?
S2 O22 1.441(5) . ?
S2 C32 1.824(7) . ?
C32 F23 1.314(8) . ?
C32 F21 1.330(7) . ?
C32 F22 1.341(8) . ?
C41 Cl2 1.651(12) . ?
C41 Cl1 1.693(11) . ?
